data_7024726
loop_
_publ_author_name
'Schley, Michael'
'Fritzsche, Sebastian'
'L\"onnecke, Peter'
'Hey-Hawkins, Evamarie'

_publ_section_title
;
 Soluble monometallic salen complexes derived from O-functionalised
 diamines as metalloligands for the synthesis of heterobimetallic
 complexes.
;
_journal_issue 17
_journal_name_full 'Dalton transactions (Cambridge, England : 2003)'
_journal_page_first 4090
_journal_page_last 4106
_journal_paper_doi 10.1039/b920706f
_journal_volume 39
_journal_year 2010
_chemical_formula_sum 'C89 H134 B2 Cr La N18 O4'
_chemical_formula_weight 1732.67
_chemical_name_systematic
;
?
;
_space_group_IT_number 2
_symmetry_cell_setting triclinic
_symmetry_space_group_name_Hall '-P 1'
_symmetry_space_group_name_H-M 'P -1'
_atom_sites_solution_hydrogens geom
_atom_sites_solution_primary direct
_atom_sites_solution_secondary difmap
_audit_creation_method SHELXL-97
_cell_angle_alpha 68.7160(10)
_cell_angle_beta 66.9650(10)
_cell_angle_gamma 67.7940(10)
_cell_formula_units_Z 2
_cell_length_a 16.8338(11)
_cell_length_b 17.3435(11)
_cell_length_c 20.1484(13)
_cell_measurement_reflns_used 6251
_cell_measurement_temperature 213(2)
_cell_measurement_theta_max 23.11
_cell_measurement_theta_min 2.28
_cell_volume 4849.6(5)
_computing_cell_refinement 'Bruker SAINT'
_computing_data_collection 'Bruker SMART'
_computing_data_reduction 'Bruker SAINT'
_computing_molecular_graphics 'ORTEP3 for Windows (L. J. Farrugia, 1997)'
_computing_publication_material 'WINGX (L.J. Farrugia,1999)'
_computing_structure_refinement 'SHELXL-97 (Sheldrick, 1997)'
_computing_structure_solution 'SHELXS-97 (Sheldrick, 1990)'
_diffrn_ambient_temperature 213(2)
_diffrn_measured_fraction_theta_full 0.983
_diffrn_measured_fraction_theta_max 0.983
_diffrn_measurement_device_type 'Bruker CCD area detector'
_diffrn_measurement_method '\W scans'
_diffrn_radiation_monochromator graphite
_diffrn_radiation_source 'fine-focus sealed tube'
_diffrn_radiation_type MoK\a
_diffrn_radiation_wavelength 0.71073
_diffrn_reflns_av_R_equivalents 0.0466
_diffrn_reflns_av_sigmaI/netI 0.0905
_diffrn_reflns_limit_h_max 18
_diffrn_reflns_limit_h_min -14
_diffrn_reflns_limit_k_max 19
_diffrn_reflns_limit_k_min -15
_diffrn_reflns_limit_l_max 22
_diffrn_reflns_limit_l_min -18
_diffrn_reflns_number 21299
_diffrn_reflns_theta_full 23.30
_diffrn_reflns_theta_max 23.30
_diffrn_reflns_theta_min 1.49
_exptl_absorpt_coefficient_mu 0.601
_exptl_absorpt_correction_type multi-scan
_exptl_crystal_colour 'dark orange'
_exptl_crystal_density_diffrn 1.187
_exptl_crystal_density_method 'not measured'
_exptl_crystal_description prism
_exptl_crystal_F_000 1834
_exptl_crystal_size_max 0.30
_exptl_crystal_size_mid 0.20
_exptl_crystal_size_min 0.10
_refine_diff_density_max 0.766
_refine_diff_density_min -0.600
_refine_diff_density_rms 0.071
_refine_ls_extinction_method none
_refine_ls_goodness_of_fit_ref 0.944
_refine_ls_hydrogen_treatment mixed
_refine_ls_matrix_type full
_refine_ls_number_parameters 979
_refine_ls_number_reflns 13764
_refine_ls_number_restraints 1
_refine_ls_restrained_S_all 0.944
_refine_ls_R_factor_all 0.0941
_refine_ls_R_factor_gt 0.0576
_refine_ls_shift/su_max 0.001
_refine_ls_shift/su_mean 0.000
_refine_ls_structure_factor_coef Fsqd
_refine_ls_weighting_details 'calc w=1/[\s^2^(Fo^2^)+(0.0756P)^2^+0.0000P] where P=(Fo^2^+2Fc^2^)/3'
_refine_ls_weighting_scheme calc
_refine_ls_wR_factor_gt 0.1291
_refine_ls_wR_factor_ref 0.1403
_reflns_number_gt 8903
_reflns_number_total 13764
_reflns_threshold_expression >2sigma(I)
_cod_data_source_file b920706f.txt
_cod_data_source_block c2131fin
_cod_depositor_comments
;
The following automatic conversions were performed:

'_symmetry_cell_setting' value 'Triclinic' changed to 'triclinic'
according to /home/saulius/struct/CIF-dictionaries/cif_core.dic
dictionary named 'cif_core.dic' version 2.4.2 from 2011-04-26.

Automatic conversion script
Id: cif_fix_values 1891 2012-01-12 08:04:46Z andrius 
;
_cod_original_sg_symbol_H-M P-1
_cod_database_code 7024726

loop_
_symmetry_equiv_pos_as_xyz
'x, y, z'
'-x, -y, -z'

loop_
_atom_site_label
_atom_site_type_symbol
_atom_site_fract_x
_atom_site_fract_y
_atom_site_fract_z
_atom_site_U_iso_or_equiv
_atom_site_adp_type
_atom_site_occupancy
_atom_site_symmetry_multiplicity
_atom_site_calc_flag
_atom_site_refinement_flags
La1 La 0.62850(2) 0.95226(2) 0.728614(17) 0.04641(13) Uani 1 1 d .
Cr1 Cr 0.77631(6) 0.39041(5) 1.03234(4) 0.0421(2) Uani 1 1 d .
O1 O 0.8936(2) 0.3154(2) 0.99082(19) 0.0464(9) Uani 1 1 d .
O2 O 0.7493(2) 0.3064(2) 1.12694(18) 0.0452(9) Uani 1 1 d .
O3 O 0.7055(2) 0.7998(2) 0.78259(19) 0.0516(10) Uani 1 1 d .
O4 O 0.5667(2) 0.8529(2) 0.84741(18) 0.0485(9) Uani 1 1 d .
N1 N 0.7932(3) 0.4832(3) 0.9359(2) 0.0415(11) Uani 1 1 d .
N2 N 0.6638(3) 0.4749(3) 1.0605(2) 0.0416(11) Uani 1 1 d .
N3 N 0.8461(3) 0.4362(3) 1.0709(2) 0.0483(12) Uani 1 1 d .
N4 N 0.9363(3) 0.3947(3) 1.0565(3) 0.0515(12) Uani 1 1 d D
N5 N 0.7178(3) 0.3305(3) 0.9962(2) 0.0460(11) Uani 1 1 d .
N6 N 0.7202(3) 0.2488(3) 1.0390(3) 0.0483(12) Uani 1 1 d D
N7 N 0.6130(3) 1.0407(3) 0.8647(3) 0.0524(12) Uani 1 1 d .
N8 N 0.6758(3) 0.9749(3) 0.8333(3) 0.0568(13) Uani 1 1 d .
N9 N 0.6155(3) 1.1553(3) 0.7427(3) 0.0567(13) Uani 1 1 d .
N10 N 0.6578(3) 1.1076(3) 0.6906(3) 0.0563(13) Uani 1 1 d .
N11 N 0.4728(3) 1.1110(3) 0.8217(3) 0.0583(13) Uani 1 1 d .
N12 N 0.4759(3) 1.0530(3) 0.7875(3) 0.0525(12) Uani 1 1 d .
N13 N 0.6346(4) 0.8438(4) 0.6092(3) 0.0673(15) Uani 1 1 d .
N14 N 0.5812(3) 0.8542(3) 0.6789(2) 0.0578(13) Uani 1 1 d .
N15 N 0.7677(4) 0.9081(4) 0.5570(3) 0.0753(16) Uani 1 1 d .
N16 N 0.7720(4) 0.9180(3) 0.6201(3) 0.0678(15) Uani 1 1 d .
N17 N 0.6156(4) 1.0029(4) 0.5451(3) 0.0753(17) Uani 1 1 d .
N18 N 0.5814(4) 1.0434(3) 0.6022(3) 0.0664(15) Uani 1 1 d .
C1 C 0.9303(3) 0.3974(3) 0.8640(3) 0.0442(13) Uani 1 1 d .
C2 C 0.9437(4) 0.3197(3) 0.9203(3) 0.0446(14) Uani 1 1 d .
C3 C 1.0145(4) 0.2472(3) 0.9017(3) 0.0501(14) Uani 1 1 d .
C4 C 1.0692(4) 0.2564(4) 0.8302(3) 0.0592(16) Uani 1 1 d .
H4 H 1.1164 0.2081 0.8184 0.071 Uiso 1 1 calc R
C5 C 1.0605(4) 0.3331(4) 0.7723(3) 0.0640(17) Uani 1 1 d .
C6 C 0.9898(4) 0.4020(4) 0.7914(3) 0.0575(16) Uani 1 1 d .
H6 H 0.9809 0.4540 0.7546 0.069 Uiso 1 1 calc R
C7 C 1.0323(4) 0.1617(4) 0.9606(3) 0.0582(16) Uani 1 1 d .
C8 C 1.0694(5) 0.1721(4) 1.0137(4) 0.084(2) Uani 1 1 d .
H8A H 1.0240 0.2127 1.0416 0.126 Uiso 1 1 calc R
H8B H 1.1220 0.1933 0.9854 0.126 Uiso 1 1 calc R
H8C H 1.0860 0.1169 1.0480 0.126 Uiso 1 1 calc R
C9 C 0.9470(4) 0.1328(4) 1.0036(4) 0.076(2) Uani 1 1 d .
H9A H 0.9044 0.1728 1.0332 0.113 Uiso 1 1 calc R
H9B H 0.9614 0.0757 1.0361 0.113 Uiso 1 1 calc R
H9C H 0.9210 0.1316 0.9689 0.113 Uiso 1 1 calc R
C10 C 1.1013(5) 0.0876(4) 0.9248(4) 0.094(2) Uani 1 1 d .
H10A H 1.1065 0.0339 0.9632 0.141 Uiso 1 1 calc R
H10B H 1.1593 0.0995 0.9013 0.141 Uiso 1 1 calc R
H10C H 1.0811 0.0830 0.8877 0.141 Uiso 1 1 calc R
C11 C 1.1278(5) 0.3396(5) 0.6941(4) 0.082(2) Uani 1 1 d .
C12 C 1.1784(7) 0.2504(7) 0.6794(5) 0.170(5) Uani 1 1 d .
H12A H 1.2058 0.2140 0.7186 0.256 Uiso 1 1 calc R
H12B H 1.2247 0.2559 0.6318 0.256 Uiso 1 1 calc R
H12C H 1.1367 0.2249 0.6783 0.256 Uiso 1 1 calc R
C13 C 1.0792(7) 0.3857(8) 0.6369(4) 0.203(7) Uani 1 1 d .
H13A H 1.0238 0.3697 0.6537 0.305 Uiso 1 1 calc R
H13B H 1.1165 0.3700 0.5904 0.305 Uiso 1 1 calc R
H13C H 1.0656 0.4473 0.6292 0.305 Uiso 1 1 calc R
C14 C 1.1952(9) 0.3749(11) 0.6896(6) 0.252(9) Uani 1 1 d .
H14A H 1.1855 0.4338 0.6595 0.378 Uiso 1 1 calc R
H14B H 1.2542 0.3409 0.6669 0.378 Uiso 1 1 calc R
H14C H 1.1913 0.3737 0.7393 0.378 Uiso 1 1 calc R
C15 C 0.8578(3) 0.4737(3) 0.8752(3) 0.0440(13) Uani 1 1 d .
H15 H 0.8573 0.5218 0.8340 0.053 Uiso 1 1 calc R
C16 C 0.6284(4) 0.4005(4) 1.1956(3) 0.0483(14) Uani 1 1 d .
C17 C 0.7037(4) 0.3286(3) 1.1923(3) 0.0432(13) Uani 1 1 d .
C18 C 0.7290(4) 0.2792(3) 1.2566(3) 0.0496(14) Uani 1 1 d .
C19 C 0.6821(4) 0.3092(4) 1.3207(3) 0.0592(16) Uani 1 1 d .
H19 H 0.6996 0.2771 1.3641 0.071 Uiso 1 1 calc R
C20 C 0.6117(4) 0.3831(4) 1.3248(3) 0.0593(17) Uani 1 1 d .
C21 C 0.5837(4) 0.4268(4) 1.2614(3) 0.0574(16) Uani 1 1 d .
H21 H 0.5335 0.4753 1.2630 0.069 Uiso 1 1 calc R
C22 C 0.8063(4) 0.1968(4) 1.2575(3) 0.0570(16) Uani 1 1 d .
C23 C 0.8948(4) 0.2175(4) 1.2056(4) 0.079(2) Uani 1 1 d .
H23A H 0.8939 0.2356 1.1542 0.119 Uiso 1 1 calc R
H23B H 0.9446 0.1665 1.2120 0.119 Uiso 1 1 calc R
H23C H 0.9020 0.2633 1.2176 0.119 Uiso 1 1 calc R
C24 C 0.8203(5) 0.1509(4) 1.3354(3) 0.081(2) Uani 1 1 d .
H24A H 0.8369 0.1878 1.3512 0.122 Uiso 1 1 calc R
H24B H 0.8677 0.0975 1.3331 0.122 Uiso 1 1 calc R
H24C H 0.7650 0.1386 1.3709 0.122 Uiso 1 1 calc R
C25 C 0.7883(5) 0.1322(4) 1.2334(3) 0.0710(19) Uani 1 1 d .
H25A H 0.7285 0.1260 1.2619 0.107 Uiso 1 1 calc R
H25B H 0.8322 0.0769 1.2423 0.107 Uiso 1 1 calc R
H25C H 0.7929 0.1529 1.1807 0.107 Uiso 1 1 calc R
C26 C 0.5660(5) 0.4201(4) 1.3937(4) 0.074(2) Uani 1 1 d .
C27 C 0.6038(6) 0.3620(5) 1.4585(4) 0.112(3) Uani 1 1 d .
H27A H 0.5667 0.3816 1.5033 0.167 Uiso 1 1 calc R
H27B H 0.6646 0.3641 1.4469 0.167 Uiso 1 1 calc R
H27C H 0.6040 0.3033 1.4665 0.167 Uiso 1 1 calc R
C28 C 0.4659(5) 0.4307(6) 1.4197(4) 0.114(3) Uani 1 1 d .
H28A H 0.4408 0.4667 1.3789 0.170 Uiso 1 1 calc R
H28B H 0.4377 0.4576 1.4610 0.170 Uiso 1 1 calc R
H28C H 0.4551 0.3747 1.4356 0.170 Uiso 1 1 calc R
C29 C 0.5847(6) 0.5067(5) 1.3736(4) 0.116(3) Uani 1 1 d .
H29A H 0.5572 0.5471 1.3354 0.173 Uiso 1 1 calc R
H29B H 0.6490 0.4992 1.3552 0.173 Uiso 1 1 calc R
H29C H 0.5597 0.5288 1.4176 0.173 Uiso 1 1 calc R
C30 C 0.5929(4) 0.4513(4) 1.1276(3) 0.0498(15) Uani 1 1 d .
C31 C 0.7214(3) 0.5606(3) 0.9412(3) 0.0430(13) Uani 1 1 d .
C32 C 0.6484(3) 0.5512(3) 1.0090(3) 0.0408(13) Uani 1 1 d .
C33 C 0.5709(4) 0.6209(3) 1.0142(3) 0.0525(15) Uani 1 1 d .
H33 H 0.5200 0.6156 1.0557 0.063 Uiso 1 1 calc R
C34 C 0.5682(4) 0.6969(3) 0.9596(3) 0.0516(15) Uani 1 1 d .
H34 H 0.5155 0.7426 0.9648 0.062 Uiso 1 1 calc R
C35 C 0.6419(4) 0.7080(3) 0.8962(3) 0.0420(13) Uani 1 1 d .
C36 C 0.7170(4) 0.6385(3) 0.8877(3) 0.0421(13) Uani 1 1 d .
H36 H 0.7663 0.6443 0.8449 0.051 Uiso 1 1 calc R
C37 C 0.6369(4) 0.7912(3) 0.8395(3) 0.0435(14) Uani 1 1 d .
C38 C 0.9779(4) 0.4212(4) 1.0850(4) 0.0597(16) Uani 1 1 d .
C39 C 0.9145(5) 0.4824(4) 1.1192(4) 0.0686(18) Uani 1 1 d .
H39 H 0.9236 0.5132 1.1443 0.082 Uiso 1 1 calc R
C40 C 0.8327(4) 0.4911(4) 1.1100(4) 0.0620(17) Uani 1 1 d .
C41 C 1.0749(4) 0.3825(4) 1.0776(4) 0.083(2) Uani 1 1 d .
H41A H 1.1011 0.3460 1.0433 0.125 Uiso 1 1 calc R
H41B H 1.0827 0.3484 1.1260 0.125 Uiso 1 1 calc R
H41C H 1.1045 0.4278 1.0587 0.125 Uiso 1 1 calc R
C42 C 0.7437(5) 0.5514(5) 1.1363(4) 0.091(2) Uani 1 1 d .
H42A H 0.7198 0.5852 1.0945 0.137 Uiso 1 1 calc R
H42B H 0.7505 0.5896 1.1577 0.137 Uiso 1 1 calc R
H42C H 0.7028 0.5189 1.1737 0.137 Uiso 1 1 calc R
C43 C 0.6986(4) 0.2042(4) 1.0108(3) 0.0533(15) Uani 1 1 d .
C44 C 0.6794(4) 0.2591(4) 0.9467(3) 0.0619(17) Uani 1 1 d .
H44 H 0.6610 0.2468 0.9141 0.074 Uiso 1 1 calc R
C45 C 0.6923(4) 0.3365(4) 0.9395(3) 0.0560(16) Uani 1 1 d .
C46 C 0.6969(5) 0.1127(4) 1.0493(4) 0.0748(19) Uani 1 1 d .
H46A H 0.7404 0.0857 1.0772 0.112 Uiso 1 1 calc R
H46B H 0.7117 0.0818 1.0126 0.112 Uiso 1 1 calc R
H46C H 0.6374 0.1114 1.0833 0.112 Uiso 1 1 calc R
C47 C 0.6796(5) 0.4181(5) 0.8789(4) 0.092(2) Uani 1 1 d .
H47A H 0.6478 0.4668 0.9009 0.138 Uiso 1 1 calc R
H47B H 0.6451 0.4152 0.8513 0.138 Uiso 1 1 calc R
H47C H 0.7378 0.4248 0.8453 0.138 Uiso 1 1 calc R
C48 C 0.7176(4) 0.9212(4) 0.8843(3) 0.0567(16) Uani 1 1 d .
C49 C 0.6817(4) 0.9513(4) 0.9481(3) 0.0616(17) Uani 1 1 d .
H49 H 0.6991 0.9257 0.9920 0.074 Uiso 1 1 calc R
C50 C 0.6170(4) 1.0244(4) 0.9344(3) 0.0568(16) Uani 1 1 d .
C51 C 0.7905(5) 0.8421(4) 0.8727(4) 0.078(2) Uani 1 1 d .
H51A H 0.8022 0.8360 0.8235 0.118 Uiso 1 1 calc R
H51B H 0.7727 0.7927 0.9102 0.118 Uiso 1 1 calc R
H51C H 0.8444 0.8458 0.8768 0.118 Uiso 1 1 calc R
C52 C 0.5512(4) 1.0818(4) 0.9859(3) 0.0728(19) Uani 1 1 d .
H52A H 0.5578 1.0552 1.0356 0.109 Uiso 1 1 calc R
H52B H 0.4904 1.0894 0.9875 0.109 Uiso 1 1 calc R
H52C H 0.5636 1.1374 0.9673 0.109 Uiso 1 1 calc R
C53 C 0.6969(4) 1.1585(4) 0.6271(4) 0.0654(18) Uani 1 1 d .
C54 C 0.6775(5) 1.2375(4) 0.6388(4) 0.076(2) Uani 1 1 d .
H54 H 0.6961 1.2850 0.6030 0.092 Uiso 1 1 calc R
C55 C 0.6271(5) 1.2360(4) 0.7104(4) 0.0707(19) Uani 1 1 d .
C56 C 0.7495(5) 1.1300(4) 0.5566(4) 0.084(2) Uani 1 1 d .
H56A H 0.8095 1.0957 0.5590 0.125 Uiso 1 1 calc R
H56B H 0.7532 1.1801 0.5145 0.125 Uiso 1 1 calc R
H56C H 0.7198 1.0959 0.5504 0.125 Uiso 1 1 calc R
C57 C 0.5887(5) 1.3056(4) 0.7515(4) 0.097(2) Uani 1 1 d .
H57A H 0.6057 1.2836 0.7971 0.145 Uiso 1 1 calc R
H57B H 0.5237 1.3232 0.7636 0.145 Uiso 1 1 calc R
H57C H 0.6118 1.3546 0.7203 0.145 Uiso 1 1 calc R
C58 C 0.3915(5) 1.0671(4) 0.7905(4) 0.0668(18) Uani 1 1 d .
C59 C 0.3343(5) 1.1317(5) 0.8265(4) 0.083(2) Uani 1 1 d .
H59 H 0.2716 1.1527 0.8363 0.100 Uiso 1 1 calc R
C60 C 0.3876(5) 1.1580(4) 0.8446(4) 0.074(2) Uani 1 1 d .
C61 C 0.3712(5) 1.0185(5) 0.7536(4) 0.095(2) Uani 1 1 d .
H61A H 0.4245 0.9736 0.7379 0.143 Uiso 1 1 calc R
H61B H 0.3523 1.0576 0.7105 0.143 Uiso 1 1 calc R
H61C H 0.3234 0.9928 0.7886 0.143 Uiso 1 1 calc R
C62 C 0.3589(5) 1.2275(5) 0.8847(5) 0.115(3) Uani 1 1 d .
H62A H 0.3814 1.2042 0.9276 0.172 Uiso 1 1 calc R
H62B H 0.2939 1.2475 0.9011 0.172 Uiso 1 1 calc R
H62C H 0.3830 1.2753 0.8511 0.172 Uiso 1 1 calc R
C63 C 0.5425(4) 0.7902(4) 0.7109(3) 0.0581(16) Uani 1 1 d .
C64 C 0.5705(4) 0.7381(5) 0.6633(4) 0.0717(19) Uani 1 1 d .
H64 H 0.5533 0.6887 0.6727 0.086 Uiso 1 1 calc R
C65 C 0.6291(5) 0.7737(5) 0.5991(4) 0.076(2) Uani 1 1 d .
C66 C 0.4761(4) 0.7779(4) 0.7863(3) 0.0701(18) Uani 1 1 d .
H66A H 0.4615 0.8263 0.8063 0.105 Uiso 1 1 calc R
H66B H 0.5015 0.7252 0.8191 0.105 Uiso 1 1 calc R
H66C H 0.4220 0.7741 0.7827 0.105 Uiso 1 1 calc R
C67 C 0.6804(6) 0.7441(6) 0.5282(4) 0.110(3) Uani 1 1 d .
H67A H 0.6646 0.6941 0.5319 0.165 Uiso 1 1 calc R
H67B H 0.7443 0.7292 0.5209 0.165 Uiso 1 1 calc R
H67C H 0.6651 0.7901 0.4863 0.165 Uiso 1 1 calc R
C68 C 0.8576(6) 0.9147(5) 0.6084(4) 0.086(2) Uani 1 1 d .
C69 C 0.9073(6) 0.9022(6) 0.5371(5) 0.115(3) Uani 1 1 d .
H69 H 0.9689 0.8973 0.5142 0.138 Uiso 1 1 calc R
C70 C 0.8485(7) 0.8986(6) 0.5070(4) 0.104(3) Uani 1 1 d .
C71 C 0.8864(5) 0.9244(6) 0.6654(4) 0.106(3) Uani 1 1 d .
H71A H 0.8349 0.9552 0.6986 0.158 Uiso 1 1 calc R
H71B H 0.9311 0.9563 0.6408 0.158 Uiso 1 1 calc R
H71C H 0.9121 0.8679 0.6939 0.158 Uiso 1 1 calc R
C72 C 0.8695(6) 0.8877(8) 0.4302(5) 0.157(5) Uani 1 1 d .
H72A H 0.8741 0.8288 0.4341 0.235 Uiso 1 1 calc R
H72B H 0.9259 0.9006 0.3988 0.235 Uiso 1 1 calc R
H72C H 0.8219 0.9267 0.4085 0.235 Uiso 1 1 calc R
C73 C 0.5317(5) 1.1232(5) 0.5778(4) 0.078(2) Uani 1 1 d .
C74 C 0.5344(6) 1.1351(6) 0.5050(4) 0.096(3) Uani 1 1 d .
H74 H 0.5063 1.1855 0.4748 0.115 Uiso 1 1 calc R
C75 C 0.5855(6) 1.0601(6) 0.4860(3) 0.084(2) Uani 1 1 d .
C76 C 0.4847(5) 1.1875(5) 0.6225(4) 0.088(2) Uani 1 1 d .
H76A H 0.4204 1.1990 0.6341 0.131 Uiso 1 1 calc R
H76B H 0.5020 1.2403 0.5943 0.131 Uiso 1 1 calc R
H76C H 0.5011 1.1653 0.6685 0.131 Uiso 1 1 calc R
C77 C 0.6083(6) 1.0351(6) 0.4136(4) 0.120(3) Uani 1 1 d .
H77A H 0.6730 1.0154 0.3934 0.180 Uiso 1 1 calc R
H77B H 0.5844 1.0848 0.3777 0.180 Uiso 1 1 calc R
H77C H 0.5820 0.9894 0.4240 0.180 Uiso 1 1 calc R
B1 B 0.5592(5) 1.1226(4) 0.8216(4) 0.061(2) Uani 1 1 d .
B2 B 0.6796(6) 0.9131(7) 0.5480(4) 0.074(2) Uani 1 1 d .
H30B H 0.559(4) 0.409(4) 1.119(3) 0.071(18) Uiso 1 1 d .
H30A H 0.545(4) 0.496(4) 1.140(3) 0.055(17) Uiso 1 1 d .
H2B H 0.699(4) 0.898(4) 0.492(4) 0.11(2) Uiso 1 1 d .
H1B H 0.536(3) 1.168(3) 0.849(2) 0.041(14) Uiso 1 1 d .
H2N H 0.735(4) 0.240(4) 1.086(3) 0.08(2) Uiso 1 1 d D
H1N H 0.957(8) 0.354(6) 1.024(6) 0.24(6) Uiso 1 1 d D

loop_
_atom_site_aniso_label
_atom_site_aniso_U_11
_atom_site_aniso_U_22
_atom_site_aniso_U_33
_atom_site_aniso_U_23
_atom_site_aniso_U_13
_atom_site_aniso_U_12
La1 0.0601(2) 0.0416(2) 0.03417(19) -0.00095(14) -0.02019(16) -0.01220(16)
Cr1 0.0426(5) 0.0338(5) 0.0410(5) -0.0031(4) -0.0131(4) -0.0063(4)
O1 0.048(2) 0.034(2) 0.047(2) -0.0052(17) -0.0144(19) -0.0053(17)
O2 0.053(2) 0.035(2) 0.039(2) -0.0021(17) -0.0157(18) -0.0085(17)
O3 0.055(3) 0.045(2) 0.039(2) -0.0053(18) -0.009(2) -0.0079(19)
O4 0.057(2) 0.035(2) 0.037(2) -0.0023(17) -0.0159(18) 0.000(2)
N1 0.041(3) 0.032(2) 0.040(3) -0.008(2) -0.012(2) 0.001(2)
N2 0.045(3) 0.038(3) 0.034(2) -0.002(2) -0.010(2) -0.011(2)
N3 0.052(3) 0.036(3) 0.050(3) -0.002(2) -0.018(2) -0.010(2)
N4 0.047(3) 0.038(3) 0.061(3) 0.001(2) -0.022(3) -0.009(2)
N5 0.048(3) 0.040(3) 0.042(3) -0.004(2) -0.015(2) -0.007(2)
N6 0.051(3) 0.042(3) 0.053(3) -0.008(2) -0.022(3) -0.010(2)
N7 0.069(3) 0.036(3) 0.055(3) -0.012(2) -0.027(3) -0.008(2)
N8 0.074(4) 0.043(3) 0.059(3) -0.007(2) -0.042(3) -0.004(3)
N9 0.070(3) 0.039(3) 0.060(3) -0.004(3) -0.030(3) -0.011(3)
N10 0.063(3) 0.053(3) 0.055(3) -0.003(3) -0.030(3) -0.016(3)
N11 0.054(3) 0.032(3) 0.066(3) 0.000(2) -0.022(3) 0.005(3)
N12 0.053(3) 0.039(3) 0.059(3) 0.003(2) -0.030(3) -0.007(2)
N13 0.096(4) 0.083(4) 0.034(3) -0.012(3) -0.015(3) -0.044(3)
N14 0.077(4) 0.068(3) 0.037(3) -0.004(2) -0.020(3) -0.035(3)
N15 0.083(4) 0.102(5) 0.043(3) -0.023(3) 0.006(3) -0.049(4)
N16 0.073(4) 0.071(4) 0.053(3) -0.011(3) -0.011(3) -0.025(3)
N17 0.097(4) 0.102(5) 0.034(3) 0.014(3) -0.023(3) -0.060(4)
N18 0.088(4) 0.074(4) 0.039(3) 0.008(3) -0.029(3) -0.034(3)
C1 0.040(3) 0.040(3) 0.045(3) -0.013(3) -0.012(3) -0.004(3)
C2 0.045(3) 0.040(3) 0.051(4) -0.016(3) -0.015(3) -0.009(3)
C3 0.045(3) 0.037(3) 0.065(4) -0.016(3) -0.017(3) -0.004(3)
C4 0.045(4) 0.056(4) 0.066(4) -0.029(3) -0.012(3) 0.007(3)
C5 0.056(4) 0.072(5) 0.054(4) -0.023(4) -0.013(3) -0.004(4)
C6 0.048(4) 0.054(4) 0.053(4) -0.011(3) -0.013(3) 0.000(3)
C7 0.044(4) 0.041(3) 0.073(4) -0.014(3) -0.010(3) 0.000(3)
C8 0.085(5) 0.056(4) 0.102(6) 0.008(4) -0.055(5) -0.009(4)
C9 0.052(4) 0.049(4) 0.102(5) -0.009(4) -0.016(4) -0.006(3)
C10 0.072(5) 0.043(4) 0.119(6) -0.012(4) -0.011(4) 0.007(4)
C11 0.061(5) 0.082(5) 0.054(4) -0.015(4) 0.003(4) 0.009(4)
C12 0.194(11) 0.147(10) 0.070(6) -0.051(6) 0.022(6) 0.018(8)
C13 0.144(9) 0.282(16) 0.042(5) -0.017(7) -0.009(5) 0.050(10)
C14 0.223(14) 0.46(3) 0.127(9) -0.143(13) 0.120(10) -0.258(17)
C15 0.048(4) 0.039(3) 0.038(3) -0.005(2) -0.011(3) -0.010(3)
C16 0.052(4) 0.049(4) 0.036(3) 0.001(3) -0.014(3) -0.016(3)
C17 0.047(3) 0.045(3) 0.038(3) -0.003(3) -0.015(3) -0.016(3)
C18 0.063(4) 0.039(3) 0.046(3) 0.002(3) -0.026(3) -0.015(3)
C19 0.075(4) 0.051(4) 0.047(4) -0.003(3) -0.026(3) -0.013(3)
C20 0.083(5) 0.055(4) 0.037(3) -0.001(3) -0.022(3) -0.022(4)
C21 0.066(4) 0.045(4) 0.045(4) -0.007(3) -0.011(3) -0.008(3)
C22 0.063(4) 0.048(4) 0.044(3) 0.005(3) -0.020(3) -0.011(3)
C23 0.068(5) 0.073(5) 0.078(5) 0.006(4) -0.036(4) -0.009(4)
C24 0.095(5) 0.062(4) 0.072(4) 0.009(4) -0.049(4) -0.005(4)
C25 0.099(5) 0.038(4) 0.062(4) -0.002(3) -0.029(4) -0.009(4)
C26 0.104(6) 0.067(5) 0.053(4) -0.019(4) -0.024(4) -0.021(4)
C27 0.162(8) 0.101(6) 0.053(4) -0.030(4) -0.044(5) 0.006(6)
C28 0.103(7) 0.163(9) 0.072(5) -0.059(6) -0.005(5) -0.029(6)
C29 0.193(10) 0.087(6) 0.072(5) -0.035(5) -0.040(6) -0.030(6)
C30 0.045(4) 0.042(4) 0.040(3) -0.001(3) -0.009(3) -0.001(3)
C31 0.044(3) 0.034(3) 0.043(3) -0.007(3) -0.012(3) -0.005(3)
C32 0.041(3) 0.038(3) 0.039(3) -0.008(3) -0.013(3) -0.005(3)
C33 0.048(4) 0.040(3) 0.040(3) 0.001(3) -0.008(3) 0.003(3)
C34 0.046(4) 0.043(3) 0.046(3) -0.013(3) -0.013(3) 0.009(3)
C35 0.045(3) 0.032(3) 0.043(3) -0.006(2) -0.016(3) -0.005(3)
C36 0.047(3) 0.040(3) 0.032(3) -0.003(2) -0.008(3) -0.014(3)
C37 0.057(4) 0.039(3) 0.032(3) -0.008(3) -0.015(3) -0.010(3)
C38 0.057(4) 0.042(4) 0.083(5) -0.002(3) -0.033(4) -0.017(3)
C39 0.078(5) 0.050(4) 0.096(5) -0.015(4) -0.045(4) -0.020(4)
C40 0.071(5) 0.039(4) 0.075(4) -0.017(3) -0.020(4) -0.012(3)
C41 0.079(5) 0.061(4) 0.122(6) -0.007(4) -0.053(5) -0.023(4)
C42 0.079(5) 0.077(5) 0.133(7) -0.063(5) -0.034(5) 0.001(4)
C43 0.047(4) 0.052(4) 0.065(4) -0.019(3) -0.021(3) -0.008(3)
C44 0.074(4) 0.065(4) 0.067(4) -0.020(4) -0.033(4) -0.025(4)
C45 0.054(4) 0.060(4) 0.051(4) -0.005(3) -0.023(3) -0.012(3)
C46 0.081(5) 0.057(4) 0.098(5) -0.017(4) -0.041(4) -0.019(4)
C47 0.121(6) 0.087(5) 0.078(5) 0.020(4) -0.063(5) -0.044(5)
C48 0.059(4) 0.051(4) 0.063(4) -0.009(3) -0.034(3) -0.007(3)
C49 0.076(5) 0.058(4) 0.054(4) 0.001(3) -0.043(4) -0.012(4)
C50 0.073(4) 0.073(5) 0.046(4) -0.019(3) -0.017(3) -0.039(4)
C51 0.100(5) 0.053(4) 0.093(5) -0.007(4) -0.067(5) -0.003(4)
C52 0.077(5) 0.086(5) 0.063(4) -0.025(4) -0.014(4) -0.030(4)
C53 0.067(4) 0.064(5) 0.058(4) 0.007(4) -0.022(4) -0.028(4)
C54 0.095(6) 0.056(5) 0.077(5) 0.009(4) -0.035(4) -0.033(4)
C55 0.094(5) 0.042(4) 0.080(5) 0.001(4) -0.046(4) -0.017(4)
C56 0.100(6) 0.081(5) 0.062(4) 0.008(4) -0.022(4) -0.043(4)
C57 0.132(7) 0.050(4) 0.115(6) -0.010(4) -0.047(5) -0.032(5)
C58 0.065(5) 0.054(4) 0.071(4) 0.016(3) -0.036(4) -0.019(4)
C59 0.056(5) 0.057(5) 0.097(6) 0.012(4) -0.024(4) -0.004(4)
C60 0.065(5) 0.043(4) 0.075(5) 0.007(3) -0.013(4) -0.004(4)
C61 0.081(5) 0.107(6) 0.096(6) 0.007(5) -0.043(5) -0.038(5)
C62 0.089(6) 0.052(5) 0.160(8) -0.028(5) -0.005(6) -0.006(4)
C63 0.073(4) 0.072(4) 0.040(3) -0.009(3) -0.018(3) -0.033(4)
C64 0.084(5) 0.083(5) 0.061(4) -0.019(4) -0.015(4) -0.040(4)
C65 0.092(5) 0.095(6) 0.058(4) -0.038(4) -0.014(4) -0.034(5)
C66 0.086(5) 0.080(5) 0.050(4) -0.005(3) -0.014(4) -0.047(4)
C67 0.143(8) 0.130(7) 0.081(5) -0.050(5) -0.007(5) -0.066(6)
C68 0.077(6) 0.092(6) 0.076(5) -0.017(4) -0.015(5) -0.022(5)
C69 0.078(6) 0.160(9) 0.092(6) -0.059(6) 0.026(5) -0.044(6)
C70 0.107(7) 0.142(8) 0.076(6) -0.050(6) 0.016(6) -0.070(6)
C71 0.088(6) 0.140(8) 0.103(6) -0.047(6) -0.030(5) -0.029(5)
C72 0.145(9) 0.260(14) 0.089(6) -0.103(8) 0.042(6) -0.104(9)
C73 0.079(5) 0.094(6) 0.053(4) 0.029(4) -0.035(4) -0.046(5)
C74 0.125(7) 0.112(7) 0.069(5) 0.031(5) -0.060(5) -0.070(6)
C75 0.112(7) 0.127(7) 0.036(4) 0.017(4) -0.032(4) -0.082(6)
C76 0.094(6) 0.072(5) 0.074(5) 0.029(4) -0.046(4) -0.023(4)
C77 0.190(9) 0.166(9) 0.050(4) 0.021(5) -0.059(5) -0.118(8)
B1 0.079(6) 0.034(4) 0.064(5) -0.014(4) -0.027(4) -0.002(4)
B2 0.090(7) 0.108(8) 0.039(4) -0.020(5) -0.004(4) -0.057(6)

loop_
_atom_type_symbol
_atom_type_description
_atom_type_scat_dispersion_real
_atom_type_scat_dispersion_imag
_atom_type_scat_source
La La -0.2871 2.4523 'International Tables Vol C Tables 4.2.6.8 and 6.1.1.4'
Cr Cr 0.3209 0.6236 'International Tables Vol C Tables 4.2.6.8 and 6.1.1.4'
O O 0.0106 0.0060 'International Tables Vol C Tables 4.2.6.8 and 6.1.1.4'
N N 0.0061 0.0033 'International Tables Vol C Tables 4.2.6.8 and 6.1.1.4'
C C 0.0033 0.0016 'International Tables Vol C Tables 4.2.6.8 and 6.1.1.4'
B B 0.0013 0.0007 'International Tables Vol C Tables 4.2.6.8 and 6.1.1.4'
H H 0.0000 0.0000 'International Tables Vol C Tables 4.2.6.8 and 6.1.1.4'

loop_
_geom_angle_atom_site_label_1
_geom_angle_atom_site_label_2
_geom_angle_atom_site_label_3
_geom_angle
O4 La1 O3 52.47(11)
O4 La1 N16 129.08(14)
O3 La1 N16 77.51(14)
O4 La1 N12 77.76(13)
O3 La1 N12 129.79(13)
N16 La1 N12 152.68(15)
O4 La1 N10 135.29(13)
O3 La1 N10 135.98(13)
N16 La1 N10 85.92(16)
N12 La1 N10 74.22(15)
O4 La1 N18 135.92(14)
O3 La1 N18 137.16(15)
N16 La1 N18 74.24(17)
N12 La1 N18 82.03(15)
N10 La1 N18 73.13(15)
O4 La1 N8 74.77(13)
O3 La1 N8 79.62(13)
N16 La1 N8 108.18(17)
N12 La1 N8 81.54(15)
N10 La1 N8 67.25(14)
N18 La1 N8 139.89(15)
O4 La1 N14 78.41(13)
O3 La1 N14 74.89(13)
N16 La1 N14 80.17(16)
N12 La1 N14 104.02(15)
N10 La1 N14 141.99(14)
N18 La1 N14 69.09(15)
N8 La1 N14 150.76(14)
O4 La1 C37 25.97(13)
O3 La1 C37 26.50(13)
N16 La1 C37 103.57(16)
N12 La1 C37 103.57(15)
N10 La1 C37 143.05(14)
N18 La1 C37 143.78(16)
N8 La1 C37 75.90(14)
N14 La1 C37 74.89(14)
N2 Cr1 O2 93.09(16)
N2 Cr1 O1 172.45(16)
O2 Cr1 O1 94.45(14)
N2 Cr1 N1 82.28(16)
O2 Cr1 N1 175.13(16)
O1 Cr1 N1 90.17(15)
N2 Cr1 N5 92.16(17)
O2 Cr1 N5 85.03(16)
O1 Cr1 N5 88.00(15)
N1 Cr1 N5 93.62(17)
N2 Cr1 N3 93.89(18)
O2 Cr1 N3 91.64(15)
O1 Cr1 N3 86.40(16)
N1 Cr1 N3 90.17(17)
N5 Cr1 N3 173.25(17)
C2 O1 Cr1 129.9(3)
C17 O2 Cr1 122.7(3)
C37 O3 La1 92.8(3)
C37 O4 La1 94.1(3)
C15 N1 C31 123.3(4)
C15 N1 Cr1 125.0(3)
C31 N1 Cr1 111.6(3)
C32 N2 C30 121.7(4)
C32 N2 Cr1 116.8(3)
C30 N2 Cr1 120.5(3)
C40 N3 N4 104.4(5)
C40 N3 Cr1 141.8(4)
N4 N3 Cr1 113.6(4)
C38 N4 N3 112.5(5)
C45 N5 N6 104.8(5)
C45 N5 Cr1 143.1(4)
N6 N5 Cr1 110.8(3)
C43 N6 N5 112.6(5)
C50 N7 N8 108.4(5)
C50 N7 B1 127.4(5)
N8 N7 B1 123.7(5)
C48 N8 N7 106.4(4)
C48 N8 La1 133.8(4)
N7 N8 La1 112.1(3)
C55 N9 N10 109.2(5)
C55 N9 B1 127.0(6)
N10 N9 B1 123.6(5)
C53 N10 N9 106.7(5)
C53 N10 La1 135.2(4)
N9 N10 La1 117.5(3)
C60 N11 N12 109.8(6)
C60 N11 B1 128.3(6)
N12 N11 B1 121.5(5)
C58 N12 N11 105.2(5)
C58 N12 La1 133.9(5)
N11 N12 La1 120.8(3)
C65 N13 N14 109.9(5)
C65 N13 B2 126.0(6)
N14 N13 B2 123.2(5)
C63 N14 N13 106.4(5)
C63 N14 La1 135.2(4)
N13 N14 La1 113.5(4)
C70 N15 N16 109.7(6)
C70 N15 B2 127.7(7)
N16 N15 B2 122.5(6)
C68 N16 N15 107.6(6)
C68 N16 La1 131.1(5)
N15 N16 La1 121.0(4)
C75 N17 N18 107.7(7)
C75 N17 B2 127.8(7)
N18 N17 B2 124.4(5)
C73 N18 N17 107.2(5)
C73 N18 La1 135.9(5)
N17 N18 La1 116.9(4)
C6 C1 C2 119.4(5)
C6 C1 C15 116.2(5)
C2 C1 C15 124.4(5)
O1 C2 C3 119.6(5)
O1 C2 C1 120.9(4)
C3 C2 C1 119.4(5)
C4 C3 C2 117.9(5)
C4 C3 C7 120.6(5)
C2 C3 C7 121.5(5)
C3 C4 C5 125.1(5)
C6 C5 C4 115.9(5)
C6 C5 C11 122.1(6)
C4 C5 C11 122.0(5)
C5 C6 C1 122.3(5)
C9 C7 C8 110.2(5)
C9 C7 C3 111.1(5)
C8 C7 C3 109.4(5)
C9 C7 C10 105.8(5)
C8 C7 C10 108.2(5)
C3 C7 C10 112.0(5)
C14 C11 C13 116.2(10)
C14 C11 C12 105.7(9)
C13 C11 C12 104.8(8)
C14 C11 C5 108.9(7)
C13 C11 C5 109.9(6)
C12 C11 C5 111.2(6)
N1 C15 C1 127.1(5)
C21 C16 C17 119.8(5)
C21 C16 C30 118.7(5)
C17 C16 C30 121.4(5)
O2 C17 C18 120.7(5)
O2 C17 C16 119.3(4)
C18 C17 C16 120.0(5)
C17 C18 C19 117.2(5)
C17 C18 C22 122.3(5)
C19 C18 C22 120.5(5)
C20 C19 C18 124.3(5)
C19 C20 C21 116.8(5)
C19 C20 C26 123.8(5)
C21 C20 C26 119.4(6)
C20 C21 C16 121.5(6)
C18 C22 C25 110.1(5)
C18 C22 C23 110.0(5)
C25 C22 C23 110.2(5)
C18 C22 C24 113.4(5)
C25 C22 C24 106.6(5)
C23 C22 C24 106.4(5)
C28 C26 C27 108.2(7)
C28 C26 C29 110.5(7)
C27 C26 C29 107.0(6)
C28 C26 C20 110.6(6)
C27 C26 C20 111.8(6)
C29 C26 C20 108.7(6)
N2 C30 C16 112.1(5)
C36 C31 N1 126.1(5)
C36 C31 C32 120.4(5)
N1 C31 C32 113.6(4)
N2 C32 C33 127.9(5)
N2 C32 C31 115.2(4)
C33 C32 C31 116.9(5)
C34 C33 C32 121.0(5)
C33 C34 C35 121.9(5)
C36 C35 C34 118.1(5)
C36 C35 C37 121.7(5)
C34 C35 C37 120.2(5)
C35 C36 C31 121.4(5)
O4 C37 O3 120.6(5)
O4 C37 C35 120.6(5)
O3 C37 C35 118.8(5)
O4 C37 La1 59.9(3)
O3 C37 La1 60.7(3)
C35 C37 La1 179.5(5)
N4 C38 C39 106.6(5)
N4 C38 C41 121.0(6)
C39 C38 C41 132.3(6)
C38 C39 C40 107.1(6)
N3 C40 C39 109.3(5)
N3 C40 C42 123.1(6)
C39 C40 C42 127.5(6)
N6 C43 C44 106.0(5)
N6 C43 C46 121.3(5)
C44 C43 C46 132.7(6)
C43 C44 C45 106.5(5)
N5 C45 C44 110.1(5)
N5 C45 C47 122.2(6)
C44 C45 C47 127.7(6)
N8 C48 C49 109.8(5)
N8 C48 C51 123.8(6)
C49 C48 C51 126.3(5)
C50 C49 C48 106.1(5)
C49 C50 N7 109.3(5)
C49 C50 C52 129.4(6)
N7 C50 C52 121.2(6)
N10 C53 C54 108.7(6)
N10 C53 C56 123.1(6)
C54 C53 C56 128.2(6)
C55 C54 C53 108.8(6)
C54 C55 N9 106.5(6)
C54 C55 C57 130.1(7)
N9 C55 C57 123.4(7)
N12 C58 C59 110.9(7)
N12 C58 C61 119.3(7)
C59 C58 C61 129.6(7)
C60 C59 C58 105.7(7)
N11 C60 C59 108.4(7)
N11 C60 C62 124.4(8)
C59 C60 C62 127.2(7)
N14 C63 C64 110.3(5)
N14 C63 C66 124.9(6)
C64 C63 C66 124.7(6)
C63 C64 C65 105.9(6)
N13 C65 C64 107.5(6)
N13 C65 C67 123.1(7)
C64 C65 C67 129.4(7)
N16 C68 C69 107.9(7)
N16 C68 C71 122.1(7)
C69 C68 C71 130.0(8)
C70 C69 C68 106.8(7)
N15 C70 C69 108.1(7)
N15 C70 C72 124.8(9)
C69 C70 C72 127.1(8)
N18 C73 C74 109.6(8)
N18 C73 C76 123.8(6)
C74 C73 C76 126.6(7)
C75 C74 C73 106.7(7)
C74 C75 N17 108.8(7)
C74 C75 C77 129.5(7)
N17 C75 C77 121.7(9)
N9 B1 N7 112.3(5)
N9 B1 N11 111.4(5)
N7 B1 N11 111.8(5)
N17 B2 N15 111.2(6)
N17 B2 N13 111.5(6)
N15 B2 N13 112.2(6)

loop_
_geom_bond_atom_site_label_1
_geom_bond_atom_site_label_2
_geom_bond_distance
La1 O4 2.489(3)
La1 O3 2.506(3)
La1 N16 2.588(5)
La1 N12 2.604(5)
La1 N10 2.702(5)
La1 N18 2.706(5)
La1 N8 2.718(4)
La1 N14 2.723(5)
La1 C37 2.869(5)
Cr1 N2 1.929(4)
Cr1 O2 1.942(3)
Cr1 O1 1.962(3)
Cr1 N1 2.022(4)
Cr1 N5 2.112(5)
Cr1 N3 2.117(5)
O1 C2 1.330(6)
O2 C17 1.351(6)
O3 C37 1.282(6)
O4 C37 1.260(6)
N1 C15 1.294(6)
N1 C31 1.432(6)
N2 C32 1.361(6)
N2 C30 1.457(7)
N3 C40 1.350(7)
N3 N4 1.374(6)
N4 C38 1.333(7)
N5 C45 1.329(7)
N5 N6 1.360(6)
N6 C43 1.324(7)
N7 C50 1.353(7)
N7 N8 1.382(6)
N7 B1 1.530(8)
N8 C48 1.339(7)
N9 C55 1.367(7)
N9 N10 1.376(6)
N9 B1 1.523(9)
N10 C53 1.345(7)
N11 C60 1.343(7)
N11 N12 1.387(6)
N11 B1 1.541(9)
N12 C58 1.327(7)
N13 C65 1.343(8)
N13 N14 1.373(6)
N13 B2 1.556(9)
N14 C63 1.331(7)
N15 C70 1.331(9)
N15 N16 1.376(7)
N15 B2 1.530(10)
N16 C68 1.347(9)
N17 C75 1.376(8)
N17 N18 1.384(7)
N17 B2 1.517(11)
N18 C73 1.345(8)
C1 C6 1.407(7)
C1 C2 1.420(7)
C1 C15 1.439(7)
C2 C3 1.414(7)
C3 C4 1.362(7)
C3 C7 1.536(8)
C4 C5 1.418(8)
C5 C6 1.376(8)
C5 C11 1.532(8)
C7 C9 1.522(8)
C7 C8 1.524(8)
C7 C10 1.552(8)
C11 C14 1.441(13)
C11 C13 1.488(11)
C11 C12 1.531(11)
C16 C21 1.390(7)
C16 C17 1.403(7)
C16 C30 1.542(7)
C17 C18 1.394(7)
C18 C19 1.395(7)
C18 C22 1.526(7)
C19 C20 1.381(8)
C20 C21 1.387(7)
C20 C26 1.540(8)
C22 C25 1.532(8)
C22 C23 1.534(8)
C22 C24 1.547(7)
C26 C28 1.514(10)
C26 C27 1.528(9)
C26 C29 1.528(10)
C31 C36 1.387(7)
C31 C32 1.442(7)
C32 C33 1.403(7)
C33 C34 1.375(7)
C34 C35 1.404(7)
C35 C36 1.381(7)
C35 C37 1.477(7)
C38 C39 1.356(8)
C38 C41 1.482(8)
C39 C40 1.406(8)
C40 C42 1.489(8)
C43 C44 1.372(8)
C43 C46 1.498(8)
C44 C45 1.387(8)
C45 C47 1.503(8)
C48 C49 1.390(8)
C48 C51 1.475(8)
C49 C50 1.344(8)
C50 C52 1.520(8)
C53 C54 1.368(9)
C53 C56 1.498(9)
C54 C55 1.354(9)
C55 C57 1.509(9)
C58 C59 1.392(9)
C58 C61 1.502(10)
C59 C60 1.355(10)
C60 C62 1.516(10)
C63 C64 1.382(8)
C63 C66 1.490(8)
C64 C65 1.382(9)
C65 C67 1.511(9)
C68 C69 1.400(10)
C68 C71 1.490(10)
C69 C70 1.378(11)
C70 C72 1.512(10)
C73 C74 1.389(9)
C73 C76 1.478(10)
C74 C75 1.355(11)
C75 C77 1.536(10)
